data_4089474
loop_
_publ_author_name
'Romero, Tom\'as'
'Orenes, Ra\'ul A.'
'T\'arraga, Alberto'
'Molina, Pedro'

_publ_section_title
;
 Preparation, Structural Characterization, Electrochemistry, and Sensing
 Properties toward Anions and Cations of Ferrocene-Triazole Derivatives
;
_journal_issue 20
_journal_name_full Organometallics
_journal_page_first 5740
_journal_paper_doi 10.1021/om4002457
_journal_volume 32
_journal_year 2013
_chemical_formula_sum 'C28 H19 Fe N3'
_chemical_formula_weight 453.31
_space_group_IT_number 14
_space_group_name_Hall '-P 2ybc'
_space_group_name_H-M_alt 'P 1 21/c 1'
_symmetry_cell_setting monoclinic
_symmetry_space_group_name_H-M 'P 1 21/c 1'
_atom_sites_solution_hydrogens geom
_atom_sites_solution_primary direct
_atom_sites_solution_secondary difmap
_audit_creation_method SHELXL-97
_cell_angle_alpha 90.00
_cell_angle_beta 96.503(2)
_cell_angle_gamma 90.00
_cell_formula_units_Z 4
_cell_length_a 16.1599(16)
_cell_length_b 11.8083(11)
_cell_length_c 10.6206(10)
_cell_measurement_reflns_used 5599
_cell_measurement_temperature 100(2)
_cell_measurement_theta_max 27.66
_cell_measurement_theta_min 2.54
_cell_volume 2013.6(3)
_computing_cell_refinement 'Bruker SAINT'
_computing_data_collection 'Bruker SMART'
_computing_data_reduction 'Bruker SAINT'
_computing_molecular_graphics 'Bruker SHELXTL'
_computing_publication_material 'Bruker SHELXTL'
_computing_structure_refinement 'SHELXL-97 (Sheldrick, 1997)'
_computing_structure_solution 'SHELXS-97 (Sheldrick, 1990)'
_diffrn_ambient_temperature 100(2)
_diffrn_detector_area_resol_mean 8.26
_diffrn_measured_fraction_theta_full 1.000
_diffrn_measured_fraction_theta_max 0.946
_diffrn_measurement_device_type 'Bruker SMART APEX CCD'
_diffrn_measurement_method \w-scan
_diffrn_radiation_monochromator graphite
_diffrn_radiation_source 'fine-focus sealed tube'
_diffrn_radiation_type MoK\a
_diffrn_radiation_wavelength 0.71073
_diffrn_reflns_av_R_equivalents 0.0425
_diffrn_reflns_av_sigmaI/netI 0.0361
_diffrn_reflns_limit_h_max 21
_diffrn_reflns_limit_h_min -21
_diffrn_reflns_limit_k_max 15
_diffrn_reflns_limit_k_min -15
_diffrn_reflns_limit_l_max 14
_diffrn_reflns_limit_l_min -14
_diffrn_reflns_number 24279
_diffrn_reflns_theta_full 26.00
_diffrn_reflns_theta_max 28.69
_diffrn_reflns_theta_min 2.14
_exptl_absorpt_coefficient_mu 0.771
_exptl_absorpt_correction_T_max 0.9772
_exptl_absorpt_correction_T_min 0.8574
_exptl_absorpt_correction_type multi-scan
_exptl_absorpt_process_details SADABS
_exptl_crystal_colour orange
_exptl_crystal_density_diffrn 1.495
_exptl_crystal_density_method 'not measured'
_exptl_crystal_description neddle
_exptl_crystal_F_000 936
_exptl_crystal_size_max 0.24
_exptl_crystal_size_mid 0.05
_exptl_crystal_size_min 0.03
_refine_diff_density_max 0.594
_refine_diff_density_min -0.483
_refine_diff_density_rms 0.093
_refine_ls_extinction_method none
_refine_ls_goodness_of_fit_ref 1.206
_refine_ls_hydrogen_treatment Riding
_refine_ls_matrix_type full
_refine_ls_number_parameters 289
_refine_ls_number_reflns 4922
_refine_ls_number_restraints 0
_refine_ls_restrained_S_all 1.206
_refine_ls_R_factor_all 0.0665
_refine_ls_R_factor_gt 0.0579
_refine_ls_shift/su_max 0.000
_refine_ls_shift/su_mean 0.000
_refine_ls_structure_factor_coef Fsqd
_refine_ls_weighting_details 'calc w=1/[\s^2^(Fo^2^)+(0.0562P)^2^+1.3896P] where P=(Fo^2^+2Fc^2^)/3'
_refine_ls_weighting_scheme calc
_refine_ls_wR_factor_gt 0.1223
_refine_ls_wR_factor_ref 0.1263
_reflns_number_gt 4350
_reflns_number_total 4922
_reflns_threshold_expression >2sigma(I)
_cod_data_source_file om4002457_si_002.cif
_cod_data_source_block 19dphsi_compound_13
_cod_depositor_comments
;
The following automatic conversions were performed:

data item '_symmetry_cell_setting' value 'Monoclinic' was changed to
'monoclinic' in accordance with the
/home/saulius/struct/COD-crude-data/automatic-downloads/DataCite-retrospective/ACS/depositions/lib/dictionaries/cif_core.dic
dictionary named 'cif_core.dic' version 2.4.2 last updated on
2011-04-26.

Automatic conversion script
Id: cif_fix_values 6909 2019-04-08 15:41:33Z antanas 
;
_cod_original_sg_symbol_H-M 'P 21/c'
_cod_database_code 4089474

loop_
_symmetry_equiv_pos_as_xyz
'x, y, z'
'-x, y+1/2, -z+1/2'
'-x, -y, -z'
'x, -y-1/2, z-1/2'

loop_
_atom_site_label
_atom_site_type_symbol
_atom_site_fract_x
_atom_site_fract_y
_atom_site_fract_z
_atom_site_U_iso_or_equiv
_atom_site_adp_type
_atom_site_occupancy
_atom_site_symmetry_multiplicity
_atom_site_calc_flag
_atom_site_refinement_flags
Fe1 Fe 0.41040(2) 0.59059(3) 0.18790(3) 0.01383(11) Uani 1 1 d .
N1 N 0.35330(13) 0.28436(19) 0.07801(19) 0.0200(4) Uani 1 1 d .
N2 N 0.29223(14) 0.21032(19) 0.07216(19) 0.0206(5) Uani 1 1 d .
N3 N 0.26161(13) 0.21301(17) 0.18600(18) 0.0163(4) Uani 1 1 d .
C1 C 0.42496(15) 0.4219(2) 0.2278(2) 0.0151(5) Uani 1 1 d .
C2 C 0.48411(15) 0.4582(2) 0.1463(2) 0.0186(5) Uani 1 1 d .
H2 H 0.4897 0.4290 0.0644 0.022 Uiso 1 1 calc R
C3 C 0.53328(15) 0.5458(2) 0.2089(3) 0.0217(5) Uani 1 1 d .
H3 H 0.5773 0.5855 0.1762 0.026 Uiso 1 1 calc R
C4 C 0.50480(16) 0.5633(2) 0.3292(2) 0.0214(5) Uani 1 1 d .
H4 H 0.5268 0.6166 0.3911 0.026 Uiso 1 1 calc R
C5 C 0.43774(16) 0.4874(2) 0.3411(2) 0.0193(5) Uani 1 1 d .
H5 H 0.4070 0.4814 0.4119 0.023 Uiso 1 1 calc R
C6 C 0.28841(16) 0.6169(2) 0.1227(2) 0.0203(5) Uani 1 1 d .
H6 H 0.2454 0.5618 0.1197 0.024 Uiso 1 1 calc R
C7 C 0.33952(17) 0.6394(2) 0.0252(2) 0.0216(5) Uani 1 1 d .
H7 H 0.3364 0.6024 -0.0546 0.026 Uiso 1 1 calc R
C8 C 0.39608(16) 0.7269(2) 0.0681(2) 0.0221(5) Uani 1 1 d .
H8 H 0.4375 0.7587 0.0220 0.027 Uiso 1 1 calc R
C9 C 0.37981(16) 0.7586(2) 0.1914(2) 0.0214(5) Uani 1 1 d .
H9 H 0.4086 0.8153 0.2425 0.026 Uiso 1 1 calc R
C10 C 0.31298(15) 0.6911(2) 0.2257(2) 0.0207(5) Uani 1 1 d .
H10 H 0.2891 0.6950 0.3033 0.025 Uiso 1 1 calc R
C11 C 0.36225(15) 0.3345(2) 0.1948(2) 0.0157(5) Uani 1 1 d .
C12 C 0.30413(15) 0.2885(2) 0.2652(2) 0.0154(5) Uani 1 1 d .
H12 H 0.2957 0.3057 0.3502 0.018 Uiso 1 1 calc R
C21 C 0.19317(15) 0.1437(2) 0.2137(2) 0.0169(5) Uani 1 1 d .
C22 C 0.20524(16) 0.0742(2) 0.3196(2) 0.0195(5) Uani 1 1 d .
H22 H 0.2584 0.0703 0.3678 0.023 Uiso 1 1 calc R
C23 C 0.13960(16) 0.0104(2) 0.3552(2) 0.0203(5) Uani 1 1 d .
H23 H 0.1483 -0.0379 0.4271 0.024 Uiso 1 1 calc R
C24 C 0.06109(16) 0.0165(2) 0.2862(2) 0.0173(5) Uani 1 1 d .
C25 C -0.00877(17) -0.0457(2) 0.3235(2) 0.0218(5) Uani 1 1 d .
H25 H -0.0010 -0.0940 0.3955 0.026 Uiso 1 1 calc R
C26 C -0.08494(17) -0.0368(2) 0.2584(3) 0.0230(5) Uani 1 1 d .
H26 H -0.1298 -0.0783 0.2861 0.028 Uiso 1 1 calc R
C27 C -0.10010(16) 0.0334(2) 0.1488(2) 0.0195(5) Uani 1 1 d .
C28 C -0.17843(17) 0.0436(2) 0.0790(3) 0.0255(6) Uani 1 1 d .
H28 H -0.2241 0.0023 0.1046 0.031 Uiso 1 1 calc R
C29 C -0.19062(17) 0.1127(2) -0.0266(3) 0.0264(6) Uani 1 1 d .
H29 H -0.2445 0.1187 -0.0722 0.032 Uiso 1 1 calc R
C30 C -0.12520(17) 0.1731(2) -0.0667(3) 0.0239(6) Uani 1 1 d .
H30 H -0.1346 0.2201 -0.1395 0.029 Uiso 1 1 calc R
C31 C -0.04498(16) 0.1658(2) -0.0007(2) 0.0187(5) Uani 1 1 d .
C32 C -0.03209(15) 0.0957(2) 0.1086(2) 0.0166(5) Uani 1 1 d .
C33 C 0.04880(15) 0.0872(2) 0.1774(2) 0.0158(5) Uani 1 1 d .
C34 C 0.11612(15) 0.1514(2) 0.1388(2) 0.0153(5) Uani 1 1 d .
C35 C 0.02459(16) 0.2275(2) -0.0384(2) 0.0199(5) Uani 1 1 d .
H35 H 0.0167 0.2738 -0.1119 0.024 Uiso 1 1 calc R
C36 C 0.10122(16) 0.2217(2) 0.0280(2) 0.0187(5) Uani 1 1 d .
H36 H 0.1457 0.2647 0.0010 0.022 Uiso 1 1 calc R

loop_
_atom_site_aniso_label
_atom_site_aniso_U_11
_atom_site_aniso_U_22
_atom_site_aniso_U_33
_atom_site_aniso_U_23
_atom_site_aniso_U_13
_atom_site_aniso_U_12
Fe1 0.01341(18) 0.01445(18) 0.01319(18) 0.00130(13) -0.00042(12) -0.00026(13)
N1 0.0214(11) 0.0230(11) 0.0157(10) 0.0003(8) 0.0025(8) -0.0030(9)
N2 0.0235(11) 0.0254(12) 0.0135(10) -0.0028(8) 0.0054(8) -0.0030(9)
N3 0.0192(10) 0.0177(10) 0.0124(9) 0.0001(8) 0.0035(8) -0.0012(8)
C1 0.0161(11) 0.0147(11) 0.0139(10) 0.0044(9) -0.0007(9) 0.0029(9)
C2 0.0158(12) 0.0212(13) 0.0191(12) 0.0032(10) 0.0029(9) 0.0036(10)
C3 0.0148(12) 0.0208(13) 0.0291(14) 0.0051(11) 0.0009(10) 0.0007(10)
C4 0.0194(12) 0.0190(13) 0.0233(13) 0.0017(10) -0.0080(10) 0.0005(10)
C5 0.0213(12) 0.0211(13) 0.0143(11) 0.0034(10) -0.0028(9) 0.0015(10)
C6 0.0163(12) 0.0201(13) 0.0229(13) 0.0026(10) -0.0050(10) 0.0002(9)
C7 0.0289(14) 0.0190(12) 0.0156(12) 0.0025(10) -0.0032(10) 0.0052(11)
C8 0.0213(13) 0.0201(13) 0.0252(13) 0.0085(11) 0.0037(10) 0.0006(10)
C9 0.0216(13) 0.0159(12) 0.0257(13) -0.0021(10) -0.0022(10) 0.0006(10)
C10 0.0172(12) 0.0237(13) 0.0212(12) 0.0010(10) 0.0020(10) 0.0058(10)
C11 0.0168(12) 0.0152(11) 0.0148(11) 0.0032(9) 0.0001(9) 0.0049(9)
C12 0.0189(12) 0.0146(11) 0.0126(10) -0.0004(9) 0.0019(9) -0.0003(9)
C21 0.0201(12) 0.0160(12) 0.0150(11) -0.0016(9) 0.0037(9) -0.0014(10)
C22 0.0215(12) 0.0213(13) 0.0151(11) 0.0003(10) -0.0009(9) -0.0012(10)
C23 0.0267(13) 0.0199(13) 0.0136(11) 0.0051(10) -0.0007(10) -0.0001(10)
C24 0.0211(12) 0.0152(11) 0.0156(11) -0.0004(9) 0.0015(9) -0.0017(9)
C25 0.0266(14) 0.0188(13) 0.0200(12) 0.0030(10) 0.0033(10) -0.0041(10)
C26 0.0230(13) 0.0187(13) 0.0279(14) -0.0007(11) 0.0059(11) -0.0031(10)
C27 0.0203(12) 0.0150(12) 0.0235(12) -0.0042(10) 0.0028(10) 0.0017(10)
C28 0.0209(13) 0.0205(13) 0.0348(15) -0.0047(11) 0.0021(11) 0.0019(10)
C29 0.0198(13) 0.0249(14) 0.0326(15) -0.0061(11) -0.0053(11) 0.0069(11)
C30 0.0272(14) 0.0207(13) 0.0227(13) -0.0011(10) -0.0017(11) 0.0096(11)
C31 0.0222(12) 0.0156(12) 0.0179(12) -0.0035(9) 0.0009(10) 0.0065(10)
C32 0.0210(12) 0.0122(11) 0.0165(11) -0.0032(9) 0.0015(9) 0.0041(9)
C33 0.0214(12) 0.0131(11) 0.0130(10) -0.0021(9) 0.0019(9) 0.0024(9)
C34 0.0206(12) 0.0134(11) 0.0121(10) -0.0014(9) 0.0029(9) 0.0031(9)
C35 0.0297(14) 0.0153(12) 0.0149(11) 0.0000(9) 0.0027(10) 0.0073(10)
C36 0.0256(13) 0.0128(11) 0.0183(11) 0.0012(9) 0.0050(10) 0.0014(10)

loop_
_atom_type_symbol
_atom_type_description
_atom_type_scat_dispersion_real
_atom_type_scat_dispersion_imag
_atom_type_scat_source
C C 0.0033 0.0016 'International Tables Vol C Tables 4.2.6.8 and 6.1.1.4'
H H 0.0000 0.0000 'International Tables Vol C Tables 4.2.6.8 and 6.1.1.4'
N N 0.0061 0.0033 'International Tables Vol C Tables 4.2.6.8 and 6.1.1.4'
Fe Fe 0.3463 0.8444 'International Tables Vol C Tables 4.2.6.8 and 6.1.1.4'

loop_
_geom_angle_atom_site_label_1
_geom_angle_atom_site_label_2
_geom_angle_atom_site_label_3
_geom_angle
C6 Fe1 C4 152.59(11)
C6 Fe1 C5 118.39(10)
C4 Fe1 C5 40.81(10)
C6 Fe1 C3 165.39(11)
C4 Fe1 C3 40.72(11)
C5 Fe1 C3 68.79(10)
C6 Fe1 C2 127.47(10)
C4 Fe1 C2 68.42(10)
C5 Fe1 C2 68.69(10)
C3 Fe1 C2 40.74(10)
C6 Fe1 C1 107.64(10)
C4 Fe1 C1 68.57(10)
C5 Fe1 C1 40.84(10)
C3 Fe1 C1 68.74(10)
C2 Fe1 C1 40.83(10)
C6 Fe1 C7 40.75(10)
C4 Fe1 C7 165.10(11)
C5 Fe1 C7 153.13(11)
C3 Fe1 C7 127.58(11)
C2 Fe1 C7 108.51(10)
C1 Fe1 C7 119.35(10)
C6 Fe1 C9 68.41(10)
C4 Fe1 C9 107.58(10)
C5 Fe1 C9 126.56(10)
C3 Fe1 C9 118.88(11)
C2 Fe1 C9 153.32(11)
C1 Fe1 C9 164.44(10)
C7 Fe1 C9 68.20(10)
C6 Fe1 C10 40.76(10)
C4 Fe1 C10 118.36(11)
C5 Fe1 C10 106.97(10)
C3 Fe1 C10 152.65(11)
C2 Fe1 C10 164.98(11)
C1 Fe1 C10 126.68(10)
C7 Fe1 C10 68.45(10)
C9 Fe1 C10 40.66(10)
C6 Fe1 C8 68.44(10)
C4 Fe1 C8 127.11(11)
C5 Fe1 C8 164.45(11)
C3 Fe1 C8 108.14(11)
C2 Fe1 C8 119.63(10)
C1 Fe1 C8 153.70(10)
C7 Fe1 C8 40.59(10)
C9 Fe1 C8 40.43(10)
C10 Fe1 C8 68.33(11)
N2 N1 C11 109.4(2)
N1 N2 N3 106.84(19)
C12 N3 N2 110.9(2)
C12 N3 C21 126.6(2)
N2 N3 C21 122.5(2)
C5 C1 C2 107.8(2)
C5 C1 C11 128.0(2)
C2 C1 C11 124.2(2)
C5 C1 Fe1 69.44(14)
C2 C1 Fe1 69.54(14)
C11 C1 Fe1 125.33(16)
C3 C2 C1 108.2(2)
C3 C2 Fe1 69.60(15)
C1 C2 Fe1 69.63(14)
C4 C3 C2 107.8(2)
C4 C3 Fe1 69.56(14)
C2 C3 Fe1 69.66(14)
C3 C4 C5 108.4(2)
C3 C4 Fe1 69.72(14)
C5 C4 Fe1 69.61(14)
C4 C5 C1 107.8(2)
C4 C5 Fe1 69.58(14)
C1 C5 Fe1 69.71(13)
C7 C6 C10 108.1(2)
C7 C6 Fe1 69.90(15)
C10 C6 Fe1 69.99(14)
C8 C7 C6 108.0(2)
C8 C7 Fe1 69.86(14)
C6 C7 Fe1 69.35(14)
C9 C8 C7 108.0(2)
C9 C8 Fe1 69.66(14)
C7 C8 Fe1 69.55(14)
C8 C9 C10 108.4(2)
C8 C9 Fe1 69.91(15)
C10 C9 Fe1 69.72(15)
C9 C10 C6 107.6(2)
C9 C10 Fe1 69.62(14)
C6 C10 Fe1 69.25(14)
N1 C11 C12 108.3(2)
N1 C11 C1 121.5(2)
C12 C11 C1 130.2(2)
N3 C12 C11 104.5(2)
C22 C21 C34 122.2(2)
C22 C21 N3 117.6(2)
C34 C21 N3 120.2(2)
C23 C22 C21 120.0(2)
C22 C23 C24 120.5(2)
C23 C24 C33 119.5(2)
C23 C24 C25 121.6(2)
C33 C24 C25 118.8(2)
C26 C25 C24 121.2(2)
C25 C26 C27 121.8(2)
C28 C27 C26 123.0(2)
C28 C27 C32 118.6(2)
C26 C27 C32 118.5(2)
C29 C28 C27 121.2(3)
C30 C29 C28 120.7(2)
C29 C30 C31 120.7(2)
C30 C31 C32 119.0(2)
C30 C31 C35 122.6(2)
C32 C31 C35 118.5(2)
C31 C32 C33 120.1(2)
C31 C32 C27 119.9(2)
C33 C32 C27 120.1(2)
C24 C33 C34 120.4(2)
C24 C33 C32 119.6(2)
C34 C33 C32 120.0(2)
C21 C34 C33 117.4(2)
C21 C34 C36 123.9(2)
C33 C34 C36 118.7(2)
C36 C35 C31 121.9(2)
C35 C36 C34 120.9(2)

loop_
_geom_bond_atom_site_label_1
_geom_bond_atom_site_label_2
_geom_bond_distance
Fe1 C6 2.038(2)
Fe1 C4 2.041(2)
Fe1 C5 2.041(2)
Fe1 C3 2.043(2)
Fe1 C2 2.043(3)
Fe1 C1 2.045(2)
Fe1 C7 2.045(2)
Fe1 C9 2.046(3)
Fe1 C10 2.047(3)
Fe1 C8 2.049(2)
N1 N2 1.315(3)
N1 C11 1.367(3)
N2 N3 1.358(3)
N3 C12 1.357(3)
N3 C21 1.433(3)
C1 C5 1.426(3)
C1 C2 1.426(3)
C1 C11 1.461(3)
C2 C3 1.422(4)
C3 C4 1.421(4)
C4 C5 1.423(4)
C6 C7 1.421(4)
C6 C10 1.423(4)
C7 C8 1.420(4)
C8 C9 1.415(4)
C9 C10 1.422(4)
C11 C12 1.377(3)
C21 C22 1.388(3)
C21 C34 1.403(3)
C22 C23 1.388(4)
C23 C24 1.393(4)
C24 C33 1.421(3)
C24 C25 1.440(3)
C25 C26 1.346(4)
C26 C27 1.427(4)
C27 C28 1.398(4)
C27 C32 1.428(4)
C28 C29 1.383(4)
C29 C30 1.382(4)
C30 C31 1.405(4)
C31 C32 1.421(3)
C31 C35 1.434(4)
C32 C33 1.427(3)
C33 C34 1.424(3)
C34 C36 1.438(3)
C35 C36 1.356(4)

loop_
_geom_hbond_atom_site_label_D
_geom_hbond_atom_site_label_H
_geom_hbond_atom_site_label_A
_geom_hbond_distance_DH
_geom_hbond_distance_HA
_geom_hbond_distance_DA
_geom_hbond_angle_DHA
_geom_hbond_site_symmetry_A
C12 H12 N2 0.95 2.37 3.288(3) 161.7 4_566
